data_7203425
loop_
_publ_author_name
'Shirahata, Takashi'
'Kibune, Megumi'
'Maesato, Mitsuhiko'
'Kawashima, Tomohito'
'Saito, Gunzi'
'Imakubo, Tatsuro'

_publ_section_title
;
 New organic conductors based on dibromo- and diiodo-TSeFs with
 magnetic and non-magnetic MX4 counter anions (M = Fe, Ga; X = Cl, Br)
;
_journal_issue 33
_journal_name_full 'Journal of Materials Chemistry'
_journal_page_first 3381
_journal_paper_doi 10.1039/b605420j
_journal_volume 16
_journal_year 2006
_chemical_formula_sum 'C16 H8 Br8 Fe S4 Se8'
_chemical_formula_weight 1655.27
_chemical_name_systematic
;
?
;
_space_group_IT_number 15
_symmetry_cell_setting monoclinic
_symmetry_space_group_name_Hall '-C 2yc'
_symmetry_space_group_name_H-M 'C 1 2/c 1'
_atom_sites_solution_hydrogens geom
_atom_sites_solution_primary direct
_atom_sites_solution_secondary difmap
_audit_creation_method SHELXL-97
_cell_angle_alpha 90.00
_cell_angle_beta 109.405(8)
_cell_angle_gamma 90.00
_cell_formula_units_Z 4
_cell_length_a 38.489(13)
_cell_length_b 7.207(2)
_cell_length_c 13.080(4)
_cell_measurement_reflns_used 1044
_cell_measurement_temperature 293
_cell_measurement_theta_max 25.77
_cell_measurement_theta_min 2.88
_cell_volume 3422.2(18)
_computing_cell_refinement 'Bruker SMART'
_computing_data_collection 'Bruker SMART'
_computing_data_reduction 'Bruker SAINT'
_computing_molecular_graphics 'Bruker SHELXTL'
_computing_publication_material 'Bruker SHELXTL'
_computing_structure_refinement 'SHELXL-97 (Sheldrick, 1997)'
_computing_structure_solution 'SHELXS-97 (Sheldrick, 1990)'
_diffrn_ambient_temperature 293
_diffrn_detector_area_resol_mean 8.366
_diffrn_measured_fraction_theta_full 0.989
_diffrn_measured_fraction_theta_max 0.989
_diffrn_measurement_device_type 'CCD area detector'
_diffrn_measurement_method 'phi and omega scans'
_diffrn_radiation_monochromator graphite
_diffrn_radiation_source 'fine-focus sealed tube'
_diffrn_radiation_type MoK\a
_diffrn_radiation_wavelength 0.71073
_diffrn_reflns_av_R_equivalents 0.1077
_diffrn_reflns_av_sigmaI/netI 0.1511
_diffrn_reflns_limit_h_max 33
_diffrn_reflns_limit_h_min -51
_diffrn_reflns_limit_k_max 9
_diffrn_reflns_limit_k_min -8
_diffrn_reflns_limit_l_max 17
_diffrn_reflns_limit_l_min -14
_diffrn_reflns_number 12551
_diffrn_reflns_theta_full 28.52
_diffrn_reflns_theta_max 28.52
_diffrn_reflns_theta_min 1.12
_diffrn_standards_decay_% 2.0
_diffrn_standards_number 33
_exptl_absorpt_coefficient_mu 18.549
_exptl_absorpt_correction_T_max 0.8362
_exptl_absorpt_correction_T_min 0.0718
_exptl_absorpt_correction_type analytical
_exptl_absorpt_process_details
;
XPREP; Bruker AXS 2003
;
_exptl_crystal_colour black
_exptl_crystal_density_diffrn 3.213
_exptl_crystal_density_method 'not measured'
_exptl_crystal_description plate
_exptl_crystal_F_000 2984
_exptl_crystal_size_max 0.30
_exptl_crystal_size_mid 0.12
_exptl_crystal_size_min 0.01
_refine_diff_density_max 1.450
_refine_diff_density_min -1.510
_refine_diff_density_rms 0.421
_refine_ls_extinction_method none
_refine_ls_goodness_of_fit_ref 0.895
_refine_ls_hydrogen_treatment constr
_refine_ls_matrix_type full
_refine_ls_number_parameters 168
_refine_ls_number_reflns 4307
_refine_ls_number_restraints 0
_refine_ls_restrained_S_all 0.895
_refine_ls_R_factor_all 0.1495
_refine_ls_R_factor_gt 0.0614
_refine_ls_shift/su_max 0.000
_refine_ls_shift/su_mean 0.000
_refine_ls_structure_factor_coef Fsqd
_refine_ls_weighting_details 'calc w=1/[\s^2^(Fo^2^)+(0.0683P)^2^+0.0000P] where P=(Fo^2^+2Fc^2^)/3'
_refine_ls_weighting_scheme calc
_refine_ls_wR_factor_gt 0.1518
_refine_ls_wR_factor_ref 0.1884
_reflns_number_gt 1792
_reflns_number_total 4307
_reflns_threshold_expression >2sigma(I)
_cod_data_source_file b605420j.txt
_cod_data_source_block (DBrETSe)2FeBr4
_cod_depositor_comments
;
The following automatic conversions were performed:
'_symmetry_cell_setting' value 'Monoclinic' changed to 'monoclinic'
according to '/home/saulius/struct/CIF-dictionaries/cif_core.dic'
dictionary named 'cif_core.dic' version 2.4.1 from
2010-06-29.

'_exptl_absorpt_correction_type' value 'Analytical' changed
to 'analytical' according to
'/home/saulius/struct/CIF-dictionaries/cif_core.dic' dictionary named
'cif_core.dic' version 2.4.1 from 2010-06-29.

Automatic conversion script
Id: cif_fix_enum 1527 2010-12-29 10:47:43Z saulius 
;
_cod_original_cell_volume 3422.0(19)
_cod_original_sg_symbol_H-M C2/c
_cod_database_code 7203425

loop_
_symmetry_equiv_pos_as_xyz
'x, y, z'
'-x, y, -z+1/2'
'x+1/2, y+1/2, z'
'-x+1/2, y+1/2, -z+1/2'
'-x, -y, -z'
'x, -y, z-1/2'
'-x+1/2, -y+1/2, -z'
'x+1/2, -y+1/2, z-1/2'

loop_
_atom_site_label
_atom_site_type_symbol
_atom_site_fract_x
_atom_site_fract_y
_atom_site_fract_z
_atom_site_U_iso_or_equiv
_atom_site_adp_type
_atom_site_occupancy
_atom_site_symmetry_multiplicity
_atom_site_calc_flag
_atom_site_refinement_flags
_atom_site_disorder_assembly
_atom_site_disorder_group
Br1 Br 0.13643(4) 0.3271(2) 0.26651(12) 0.0353(4) Uani 1 1 d . . .
Br2 Br 0.13758(4) 0.3327(2) 0.00453(11) 0.0349(4) Uani 1 1 d . . .
Se1 Se 0.22394(4) 0.3390(2) 0.34538(10) 0.0272(4) Uani 1 1 d . . .
Se2 Se 0.22496(4) 0.34099(19) 0.10275(10) 0.0269(4) Uani 1 1 d . . .
Se3 Se 0.31725(4) 0.33941(19) 0.43864(10) 0.0256(4) Uani 1 1 d . . .
Se4 Se 0.31818(4) 0.33394(19) 0.19756(10) 0.0260(4) Uani 1 1 d . . .
S1 S 0.40021(11) 0.3349(6) 0.5351(3) 0.0357(9) Uani 1 1 d . . .
S2 S 0.40150(11) 0.3220(6) 0.2683(3) 0.0361(10) Uani 1 1 d . . .
C1 C 0.2527(5) 0.3381(18) 0.2539(10) 0.029(3) Uani 1 1 d . . .
C2 C 0.2892(4) 0.3383(17) 0.2870(10) 0.025(3) Uani 1 1 d . . .
C3 C 0.1780(4) 0.3317(17) 0.2274(10) 0.021(3) Uani 1 1 d . . .
C4 C 0.1797(4) 0.3375(16) 0.1293(9) 0.021(3) Uani 1 1 d . . .
C5 C 0.3633(4) 0.3331(16) 0.4157(9) 0.020(3) Uani 1 1 d . . .
C6 C 0.3639(4) 0.3269(17) 0.3140(11) 0.025(3) Uani 1 1 d . . .
C7 C 0.4380(5) 0.395(3) 0.4858(12) 0.055(5) Uani 1 1 d . . .
H7A H 0.4357 0.5231 0.4626 0.066 Uiso 1 1 calc R . .
H7B H 0.4613 0.3804 0.5440 0.066 Uiso 1 1 calc R . .
C8 C 0.4375(5) 0.271(2) 0.3919(13) 0.055(5) Uani 1 1 d . . .
H8A H 0.4350 0.1428 0.4115 0.066 Uiso 1 1 calc R . .
H8B H 0.4610 0.2819 0.3799 0.066 Uiso 1 1 calc R . .
Fe1 Fe 0.0000 0.5425(4) 0.7500 0.0364(8) Uani 1 2 d S . .
Br3 Br 0.03684(6) 0.7348(3) 0.68550(17) 0.0620(6) Uani 1 1 d . . .
Br4 Br -0.03757(6) 0.3564(3) 0.61444(16) 0.0643(6) Uani 1 1 d . . .

loop_
_atom_site_aniso_label
_atom_site_aniso_U_11
_atom_site_aniso_U_22
_atom_site_aniso_U_33
_atom_site_aniso_U_23
_atom_site_aniso_U_13
_atom_site_aniso_U_12
Br1 0.0264(9) 0.0380(9) 0.0491(9) 0.0005(7) 0.0225(8) 0.0011(7)
Br2 0.0265(9) 0.0383(9) 0.0324(8) 0.0004(7) -0.0005(7) 0.0005(7)
Se1 0.0240(9) 0.0372(8) 0.0219(7) -0.0006(6) 0.0099(7) -0.0004(7)
Se2 0.0216(9) 0.0388(8) 0.0207(7) 0.0005(6) 0.0074(6) 0.0014(7)
Se3 0.0215(9) 0.0358(8) 0.0200(7) 0.0001(6) 0.0077(6) -0.0001(7)
Se4 0.0227(9) 0.0356(8) 0.0216(7) -0.0020(6) 0.0098(7) -0.0009(7)
S1 0.023(2) 0.057(3) 0.0237(18) 0.0001(18) 0.0030(17) 0.000(2)
S2 0.021(2) 0.056(3) 0.034(2) -0.0022(19) 0.0135(19) 0.0002(19)
C1 0.041(10) 0.034(8) 0.024(7) 0.001(6) 0.026(7) 0.003(8)
C2 0.036(10) 0.024(7) 0.018(7) 0.000(6) 0.015(7) -0.006(7)
C3 0.015(7) 0.026(7) 0.020(7) -0.009(6) 0.001(6) -0.003(6)
C4 0.018(8) 0.022(7) 0.014(6) -0.001(5) -0.008(6) 0.000(6)
C5 0.015(7) 0.020(7) 0.019(6) -0.005(6) -0.002(6) -0.010(6)
C6 0.019(8) 0.022(7) 0.033(8) 0.006(6) 0.008(7) 0.004(6)
C7 0.025(10) 0.109(15) 0.027(8) 0.006(9) 0.004(8) -0.012(10)
C8 0.048(13) 0.067(12) 0.051(11) 0.001(9) 0.019(10) 0.015(10)
Fe1 0.024(2) 0.052(2) 0.0310(16) 0.000 0.0052(15) 0.000
Br3 0.0488(14) 0.0750(14) 0.0683(12) 0.0135(10) 0.0276(11) -0.0116(11)
Br4 0.0481(14) 0.0737(14) 0.0642(12) -0.0258(10) 0.0095(11) -0.0092(10)

loop_
_atom_type_symbol
_atom_type_description
_atom_type_scat_dispersion_real
_atom_type_scat_dispersion_imag
_atom_type_scat_source
C C 0.0033 0.0016 'International Tables Vol C Tables 4.2.6.8 and 6.1.1.4'
H H 0.0000 0.0000 'International Tables Vol C Tables 4.2.6.8 and 6.1.1.4'
S S 0.1246 0.1234 'International Tables Vol C Tables 4.2.6.8 and 6.1.1.4'
Fe Fe 0.3463 0.8444 'International Tables Vol C Tables 4.2.6.8 and 6.1.1.4'
Se Se -0.0929 2.2259 'International Tables Vol C Tables 4.2.6.8 and 6.1.1.4'
Br Br -0.2901 2.4595 'International Tables Vol C Tables 4.2.6.8 and 6.1.1.4'

loop_
_geom_angle_atom_site_label_1
_geom_angle_atom_site_label_2
_geom_angle_atom_site_label_3
_geom_angle
_geom_angle_site_symmetry_1
_geom_angle_site_symmetry_3
_geom_angle_publ_flag
C1 Se1 C3 93.9(6) . . ?
C4 Se2 C1 92.4(6) . . ?
C5 Se3 C2 94.1(6) . . ?
C2 Se4 C6 94.9(6) . . ?
C5 S1 C7 101.2(7) . . ?
C6 S2 C8 100.2(7) . . ?
C2 C1 Se1 125.1(10) . . ?
C2 C1 Se2 120.4(9) . . ?
Se1 C1 Se2 114.5(9) . . ?
C1 C2 Se4 125.7(10) . . ?
C1 C2 Se3 120.7(9) . . ?
Se4 C2 Se3 113.6(8) . . ?
C4 C3 Br1 127.5(11) . . ?
C4 C3 Se1 116.9(10) . . ?
Br1 C3 Se1 115.6(6) . . ?
C3 C4 Br2 122.6(11) . . ?
C3 C4 Se2 122.2(10) . . ?
Br2 C4 Se2 115.1(6) . . ?
C6 C5 S1 128.2(11) . . ?
C6 C5 Se3 118.9(10) . . ?
S1 C5 Se3 112.9(6) . . ?
C5 C6 S2 129.2(11) . . ?
C5 C6 Se4 118.6(10) . . ?
S2 C6 Se4 112.2(7) . . ?
C8 C7 S1 110.6(12) . . ?
C8 C7 H7A 109.5 . . ?
S1 C7 H7A 109.5 . . ?
C8 C7 H7B 109.5 . . ?
S1 C7 H7B 109.5 . . ?
H7A C7 H7B 108.1 . . ?
C7 C8 S2 114.2(12) . . ?
C7 C8 H8A 108.7 . . ?
S2 C8 H8A 108.7 . . ?
C7 C8 H8B 108.7 . . ?
S2 C8 H8B 108.7 . . ?
H8A C8 H8B 107.6 . . ?
Br4 Fe1 Br4 108.94(16) . 2_556 ?
Br4 Fe1 Br3 108.80(8) . 2_556 ?
Br4 Fe1 Br3 111.62(8) 2_556 2_556 ?
Br4 Fe1 Br3 111.62(8) . . ?
Br4 Fe1 Br3 108.80(8) 2_556 . ?
Br3 Fe1 Br3 107.09(16) 2_556 . ?

loop_
_geom_bond_atom_site_label_1
_geom_bond_atom_site_label_2
_geom_bond_distance
_geom_bond_site_symmetry_2
_geom_bond_publ_flag
Br1 C3 1.833(13) . ?
Br2 C4 1.881(12) . ?
Se1 C1 1.880(13) . ?
Se1 C3 1.924(13) . ?
Se2 C4 1.885(14) . ?
Se2 C1 1.909(14) . ?
Se3 C5 1.894(13) . ?
Se3 C2 1.917(13) . ?
Se4 C2 1.867(13) . ?
Se4 C6 1.906(14) . ?
S1 C5 1.727(13) . ?
S1 C7 1.826(16) . ?
S2 C6 1.742(14) . ?
S2 C8 1.784(17) . ?
C1 C2 1.33(2) . ?
C3 C4 1.308(16) . ?
C5 C6 1.339(16) . ?
C7 C8 1.51(2) . ?
C7 H7A 0.9700 . ?
C7 H7B 0.9700 . ?
C8 H8A 0.9700 . ?
C8 H8B 0.9700 . ?
Fe1 Br4 2.309(3) . ?
Fe1 Br4 2.309(3) 2_556 ?
Fe1 Br3 2.332(3) 2_556 ?
Fe1 Br3 2.332(3) . ?
